data_7043156
loop_
_publ_author_name
'Ar\'evalo, Rebeca'
'Vogels, Christopher M.'
'MacNeil, Gregory'
'Riera, Lucia'
'Perez, Julio'
'Westcott, Steve'

_publ_section_title
;
 Rhenium-Catalysed Hydroboration of Aldehydes and Aldimines
;
_journal_name_full 'Dalton Trans.'
_journal_paper_doi 10.1039/C7DT01549F
_journal_year 2017
_chemical_formula_sum 'C34 H49 Ag B N3 O4'
_chemical_formula_weight 682.44
_chemical_name_systematic
;
 ?
;
_chemical_properties_physical ', Air-sensitive,Moisture-sensitive'
_space_group_crystal_system monoclinic
_space_group_IT_number 14
_space_group_name_Hall '-P 2ybc'
_space_group_name_H-M_alt 'P 1 21/c 1'
_symmetry_space_group_name_Hall '-P 2ybc'
_symmetry_space_group_name_H-M 'P 1 21/c 1'
_atom_sites_solution_hydrogens geom
_audit_creation_method SHELXL-2014
_audit_update_record
;
2017-04-18 deposited with the CCDC.
2017-05-30 downloaded from the CCDC.
;
_cell_angle_alpha 90.000
_cell_angle_beta 93.341(3)
_cell_angle_gamma 90.000
_cell_formula_units_Z 4
_cell_length_a 12.6221(4)
_cell_length_b 28.4812(6)
_cell_length_c 9.8080(4)
_cell_measurement_reflns_used 10917
_cell_measurement_temperature 140.0(1)
_cell_measurement_theta_max 69.6700
_cell_measurement_theta_min 3.8140
_cell_volume 3519.9(2)
_computing_structure_refinement 'SHELXL-2014 (Sheldrick, 2014)'
_diffrn_ambient_temperature 140.0(1)
_diffrn_measured_fraction_theta_full 0.999
_diffrn_measured_fraction_theta_max 0.984
_diffrn_measurement_device_type 'Xcalibur, Onyx, Nova'
_diffrn_measurement_method mirror
_diffrn_radiation_type CuK\a
_diffrn_radiation_wavelength 1.54184
_diffrn_reflns_av_R_equivalents 0.0302
_diffrn_reflns_av_unetI/netI 0.0293
_diffrn_reflns_Laue_measured_fraction_full 0.999
_diffrn_reflns_Laue_measured_fraction_max 0.984
_diffrn_reflns_limit_h_max 15
_diffrn_reflns_limit_h_min -12
_diffrn_reflns_limit_k_max 29
_diffrn_reflns_limit_k_min -34
_diffrn_reflns_limit_l_max 11
_diffrn_reflns_limit_l_min -9
_diffrn_reflns_number 18169
_diffrn_reflns_point_group_measured_fraction_full 0.999
_diffrn_reflns_point_group_measured_fraction_max 0.984
_diffrn_reflns_theta_full 67.684
_diffrn_reflns_theta_max 69.667
_diffrn_reflns_theta_min 3.103
_diffrn_source 'micro-focus sealed X-ray tube'
_exptl_absorpt_coefficient_mu 4.894
_exptl_absorpt_correction_T_max 1.00000
_exptl_absorpt_correction_T_min 0.60115
_exptl_absorpt_correction_type multi-scan
_exptl_absorpt_process_details
;
Empirical correction (ABSPACK) includes:
- Absorption correction using spherical harmonics
- Frame scaling
;
_exptl_crystal_colour colorless
_exptl_crystal_density_diffrn 1.288
_exptl_crystal_description prism
_exptl_crystal_F_000 1432
_exptl_crystal_size_max 0.28
_exptl_crystal_size_mid 0.12
_exptl_crystal_size_min 0.05
_refine_diff_density_max 0.405
_refine_diff_density_min -0.742
_refine_diff_density_rms 0.058
_refine_ls_extinction_method none
_refine_ls_goodness_of_fit_ref 1.034
_refine_ls_hydrogen_treatment constr
_refine_ls_matrix_type full
_refine_ls_number_parameters 391
_refine_ls_number_reflns 6520
_refine_ls_number_restraints 0
_refine_ls_restrained_S_all 1.034
_refine_ls_R_factor_all 0.0335
_refine_ls_R_factor_gt 0.0300
_refine_ls_shift/su_max 0.002
_refine_ls_shift/su_mean 0.000
_refine_ls_structure_factor_coef Fsqd
_refine_ls_weighting_details 'w=1/[\s^2^(Fo^2^)+(0.0333P)^2^+1.8145P] where P=(Fo^2^+2Fc^2^)/3'
_refine_ls_weighting_scheme calc
_refine_ls_wR_factor_gt 0.0730
_refine_ls_wR_factor_ref 0.0755
_reflns_Friedel_coverage 0.000
_reflns_number_gt 5925
_reflns_number_total 6520
_reflns_threshold_expression 'I > 2\s(I)'
_cod_data_source_file c7dt01549f2.cif
_cod_data_source_block shelx
_cod_database_code 7043156
_shelx_space_group_comment
;
The symmetry employed for this shelxl refinement is uniquely defined
by the following loop, which should always be used as a source of
symmetry information in preference to the above space-group names.
They are only intended as comments.
;
_shelxl_version_number 2014-3

loop_
_space_group_symop_operation_xyz
'x, y, z'
'-x, y+1/2, -z+1/2'
'-x, -y, -z'
'x, -y-1/2, z-1/2'

loop_
_atom_site_label
_atom_site_type_symbol
_atom_site_fract_x
_atom_site_fract_y
_atom_site_fract_z
_atom_site_U_iso_or_equiv
_atom_site_adp_type
_atom_site_occupancy
_atom_site_site_symmetry_order
_atom_site_calc_flag
_atom_site_refinement_flags_posn
_atom_site_refinement_flags_adp
Ag1 Ag 0.97311(2) 0.12862(2) 0.37167(2) 0.03738(7) Uani 1 1 d . .
O1 O 0.96711(11) 0.13601(5) 0.00168(14) 0.0246(3) Uani 1 1 d . .
O3 O 1.13611(10) 0.09783(5) -0.03527(13) 0.0263(3) Uani 1 1 d . .
O2 O 0.98310(10) 0.05499(5) 0.03923(14) 0.0256(3) Uani 1 1 d . .
O4 O 1.08918(10) 0.10920(5) 0.19031(13) 0.0251(3) Uani 1 1 d . .
N3 N 1.04861(17) 0.19750(7) 0.4339(2) 0.0404(5) Uani 1 1 d . .
C5 C 0.74702(15) 0.09770(7) -0.2350(2) 0.0251(4) Uani 1 1 d . .
H5 H 0.6945 0.1085 -0.2977 0.030 Uiso 1 1 calc R U
C16 C 1.19091(15) 0.12433(6) 0.1747(2) 0.0225(4) Uani 1 1 d . .
C17 C 1.25988(15) 0.14380(7) 0.27230(19) 0.0238(4) Uani 1 1 d . .
H17 H 1.2413 0.1468 0.3623 0.029 Uiso 1 1 calc R U
C6 C 0.81264(15) 0.13110(6) -0.1656(2) 0.0223(4) Uani 1 1 d . .
C1 C 0.88942(15) 0.11256(7) -0.07371(19) 0.0219(4) Uani 1 1 d . .
C2 C 0.89859(15) 0.06430(7) -0.0508(2) 0.0236(4) Uani 1 1 d . .
C15 C 1.21783(15) 0.11815(7) 0.0400(2) 0.0234(4) Uani 1 1 d . .
N2 N 1.0136(2) 0.07520(8) 0.5391(2) 0.0486(5) Uani 1 1 d . .
C18 C 1.35967(15) 0.15907(7) 0.23229(19) 0.0244(4) Uani 1 1 d . .
C4 C 0.75621(15) 0.04935(7) -0.2152(2) 0.0262(4) Uani 1 1 d . .
C3 C 0.83366(15) 0.03227(7) -0.1185(2) 0.0258(4) Uani 1 1 d . .
H3 H 0.8405 0.0003 -0.1011 0.031 Uiso 1 1 calc R U
N1 N 0.81285(17) 0.11246(9) 0.2729(2) 0.0470(5) Uani 1 1 d . .
C19 C 1.38414(15) 0.15305(7) 0.0968(2) 0.0254(4) Uani 1 1 d . .
H19 H 1.4499 0.1634 0.0712 0.030 Uiso 1 1 calc R U
C25 C 1.34342(17) 0.12487(8) -0.1517(2) 0.0303(4) Uani 1 1 d . .
C33 C 1.08056(18) 0.22882(8) 0.4943(2) 0.0352(5) Uani 1 1 d . .
C12 C 0.7866(2) 0.21020(8) -0.0614(2) 0.0375(5) Uani 1 1 d . .
H12A H 0.8421 0.2028 0.0062 0.056 Uiso 1 1 calc R U
H12B H 0.7861 0.2434 -0.0784 0.056 Uiso 1 1 calc R U
H12C H 0.7195 0.2009 -0.0289 0.056 Uiso 1 1 calc R U
C21 C 1.43976(17) 0.17980(7) 0.3395(2) 0.0291(4) Uani 1 1 d . .
C8 C 0.7636(2) -0.01733(8) -0.3797(2) 0.0383(5) Uani 1 1 d . .
H8A H 0.8050 0.0017 -0.4374 0.058 Uiso 1 1 calc R U
H8B H 0.8100 -0.0341 -0.3158 0.058 Uiso 1 1 calc R U
H8C H 0.7223 -0.0393 -0.4347 0.058 Uiso 1 1 calc R U
C7 C 0.68942(17) 0.01409(7) -0.3019(2) 0.0333(5) Uani 1 1 d . .
C20 C 1.31516(16) 0.13216(7) -0.0037(2) 0.0248(4) Uani 1 1 d . .
C24 C 1.48498(19) 0.13945(8) 0.4287(2) 0.0349(5) Uani 1 1 d . .
H24A H 1.4280 0.1232 0.4692 0.052 Uiso 1 1 calc R U
H24B H 1.5224 0.1180 0.3733 0.052 Uiso 1 1 calc R U
H24C H 1.5328 0.1519 0.4993 0.052 Uiso 1 1 calc R U
C11 C 0.80580(16) 0.18387(7) -0.1942(2) 0.0259(4) Uani 1 1 d . .
C13 C 0.91084(18) 0.20004(8) -0.2503(3) 0.0362(5) Uani 1 1 d . .
H13A H 0.9684 0.1927 -0.1855 0.054 Uiso 1 1 calc R U
H13B H 0.9212 0.1842 -0.3350 0.054 Uiso 1 1 calc R U
H13C H 0.9086 0.2333 -0.2655 0.054 Uiso 1 1 calc R U
C26 C 1.45275(18) 0.14476(10) -0.1789(2) 0.0384(5) Uani 1 1 d . .
H26A H 1.4673 0.1394 -0.2727 0.058 Uiso 1 1 calc R U
H26B H 1.4538 0.1779 -0.1605 0.058 Uiso 1 1 calc R U
H26C H 1.5058 0.1294 -0.1206 0.058 Uiso 1 1 calc R U
C22 C 1.53228(19) 0.20477(9) 0.2767(2) 0.0405(5) Uani 1 1 d . .
H22A H 1.5797 0.2170 0.3482 0.061 Uiso 1 1 calc R U
H22B H 1.5697 0.1829 0.2225 0.061 Uiso 1 1 calc R U
H22C H 1.5056 0.2301 0.2199 0.061 Uiso 1 1 calc R U
C28 C 1.3436(2) 0.07196(9) -0.1820(3) 0.0429(6) Uani 1 1 d . .
H28A H 1.3613 0.0669 -0.2748 0.064 Uiso 1 1 calc R U
H28B H 1.3951 0.0567 -0.1213 0.064 Uiso 1 1 calc R U
H28C H 1.2745 0.0592 -0.1689 0.064 Uiso 1 1 calc R U
C14 C 0.71653(17) 0.19620(7) -0.3000(2) 0.0328(5) Uani 1 1 d . .
H14A H 0.7153 0.2295 -0.3146 0.049 Uiso 1 1 calc R U
H14B H 0.7284 0.1805 -0.3845 0.049 Uiso 1 1 calc R U
H14C H 0.6498 0.1863 -0.2675 0.049 Uiso 1 1 calc R U
C31 C 1.03738(18) 0.04854(9) 0.6210(2) 0.0365(5) Uani 1 1 d . .
C23 C 1.3858(2) 0.21537(9) 0.4303(3) 0.0415(5) Uani 1 1 d . .
H23A H 1.3271 0.2006 0.4712 0.062 Uiso 1 1 calc R U
H23B H 1.4359 0.2262 0.5006 0.062 Uiso 1 1 calc R U
H23C H 1.3605 0.2415 0.3758 0.062 Uiso 1 1 calc R U
B1 B 1.04279(18) 0.09876(8) 0.0507(2) 0.0251(4) Uani 1 1 d . .
C27 C 1.26024(19) 0.14941(10) -0.2488(2) 0.0418(6) Uani 1 1 d . .
H27A H 1.2782 0.1448 -0.3417 0.063 Uiso 1 1 calc R U
H27B H 1.1914 0.1363 -0.2363 0.063 Uiso 1 1 calc R U
H27C H 1.2594 0.1824 -0.2289 0.063 Uiso 1 1 calc R U
C9 C 0.6145(2) 0.03868(9) -0.4081(3) 0.0517(7) Uani 1 1 d . .
H9A H 0.5667 0.0587 -0.3624 0.078 Uiso 1 1 calc R U
H9B H 0.6553 0.0571 -0.4680 0.078 Uiso 1 1 calc R U
H9C H 0.5745 0.0155 -0.4605 0.078 Uiso 1 1 calc R U
C29 C 0.7451(2) 0.09745(9) 0.2057(3) 0.0416(6) Uani 1 1 d . .
C10 C 0.6234(2) -0.01624(9) -0.2100(3) 0.0448(6) Uani 1 1 d . .
H10A H 0.5769 0.0035 -0.1612 0.067 Uiso 1 1 calc R U
H10B H 0.5822 -0.0382 -0.2650 0.067 Uiso 1 1 calc R U
H10C H 0.6699 -0.0330 -0.1460 0.067 Uiso 1 1 calc R U
C34 C 1.1195(2) 0.26942(8) 0.5725(3) 0.0439(6) Uani 1 1 d . .
H34A H 1.0711 0.2952 0.5575 0.066 Uiso 1 1 calc R U
H34B H 1.1881 0.2782 0.5436 0.066 Uiso 1 1 calc R U
H34C H 1.1249 0.2617 0.6679 0.066 Uiso 1 1 calc R U
C32 C 1.0684(2) 0.01349(9) 0.7232(2) 0.0388(5) Uani 1 1 d . .
H32A H 1.0124 -0.0091 0.7292 0.058 Uiso 1 1 calc R U
H32B H 1.0815 0.0285 0.8102 0.058 Uiso 1 1 calc R U
H32C H 1.1317 -0.0021 0.6977 0.058 Uiso 1 1 calc R U
C30 C 0.6583(2) 0.07737(11) 0.1197(3) 0.0500(6) Uani 1 1 d . .
H30A H 0.6512 0.0446 0.1405 0.075 Uiso 1 1 calc R U
H30B H 0.6731 0.0809 0.0253 0.075 Uiso 1 1 calc R U
H30C H 0.5934 0.0934 0.1366 0.075 Uiso 1 1 calc R U

loop_
_atom_site_aniso_label
_atom_site_aniso_U_11
_atom_site_aniso_U_22
_atom_site_aniso_U_33
_atom_site_aniso_U_23
_atom_site_aniso_U_13
_atom_site_aniso_U_12
Ag1 0.04032(11) 0.03462(10) 0.03774(10) -0.00531(7) 0.00708(7) -0.00453(7)
O1 0.0224(7) 0.0204(6) 0.0305(7) -0.0015(5) -0.0039(6) -0.0013(5)
O3 0.0222(7) 0.0312(7) 0.0249(6) -0.0041(6) -0.0020(5) -0.0017(6)
O2 0.0233(7) 0.0224(7) 0.0305(7) 0.0027(5) -0.0048(5) 0.0010(5)
O4 0.0217(6) 0.0299(7) 0.0238(6) -0.0014(6) 0.0011(5) -0.0015(6)
N3 0.0485(12) 0.0283(10) 0.0451(11) -0.0071(9) 0.0096(9) -0.0032(9)
C5 0.0213(9) 0.0239(10) 0.0298(10) 0.0023(8) -0.0012(8) 0.0013(7)
C16 0.0206(9) 0.0211(9) 0.0256(9) 0.0021(7) -0.0003(7) 0.0014(7)
C17 0.0268(10) 0.0229(9) 0.0216(9) 0.0015(7) 0.0004(7) 0.0018(8)
C6 0.0194(9) 0.0200(9) 0.0278(9) 0.0008(7) 0.0029(8) 0.0001(7)
C1 0.0201(9) 0.0207(9) 0.0249(9) 0.0001(7) 0.0010(7) -0.0015(7)
C2 0.0204(9) 0.0235(9) 0.0266(9) 0.0022(8) -0.0004(7) 0.0015(7)
C15 0.0224(9) 0.0219(9) 0.0253(9) 0.0002(7) -0.0042(7) 0.0012(7)
N2 0.0619(14) 0.0421(12) 0.0421(11) 0.0085(10) 0.0070(10) 0.0029(10)
C18 0.0260(9) 0.0211(9) 0.0254(9) 0.0023(7) -0.0037(8) -0.0007(8)
C4 0.0221(9) 0.0221(9) 0.0341(10) 0.0002(8) -0.0005(8) -0.0017(8)
C3 0.0242(9) 0.0184(9) 0.0345(10) 0.0022(8) -0.0001(8) 0.0016(7)
N1 0.0338(11) 0.0573(13) 0.0496(12) -0.0022(11) -0.0005(10) -0.0017(10)
C19 0.0221(9) 0.0254(10) 0.0284(10) 0.0027(8) 0.0003(8) -0.0010(8)
C25 0.0266(10) 0.0389(12) 0.0254(10) -0.0019(8) 0.0021(8) 0.0000(9)
C33 0.0356(11) 0.0291(11) 0.0415(12) 0.0014(10) 0.0088(10) 0.0028(9)
C12 0.0479(13) 0.0248(10) 0.0395(12) -0.0039(9) 0.0003(10) 0.0086(10)
C21 0.0304(10) 0.0286(10) 0.0279(10) -0.0013(8) -0.0036(8) -0.0063(8)
C8 0.0442(13) 0.0300(11) 0.0399(12) -0.0061(10) -0.0052(10) -0.0042(10)
C7 0.0283(10) 0.0237(10) 0.0466(12) -0.0023(9) -0.0094(9) -0.0023(8)
C20 0.0247(10) 0.0245(10) 0.0250(10) 0.0015(7) 0.0006(8) 0.0026(8)
C24 0.0347(11) 0.0393(12) 0.0295(10) 0.0035(9) -0.0074(9) -0.0031(10)
C11 0.0256(10) 0.0204(9) 0.0314(10) 0.0027(8) 0.0000(8) 0.0007(8)
C13 0.0331(11) 0.0291(11) 0.0461(13) 0.0092(10) 0.0007(10) -0.0050(9)
C26 0.0319(11) 0.0552(14) 0.0288(11) -0.0034(10) 0.0070(9) -0.0047(11)
C22 0.0386(12) 0.0459(13) 0.0362(12) 0.0021(10) -0.0048(10) -0.0190(11)
C28 0.0414(13) 0.0478(14) 0.0404(12) -0.0164(11) 0.0104(10) -0.0039(11)
C14 0.0317(11) 0.0244(10) 0.0416(12) 0.0070(9) -0.0029(9) 0.0021(8)
C31 0.0375(12) 0.0368(12) 0.0357(12) -0.0077(10) 0.0067(10) -0.0042(10)
C23 0.0451(13) 0.0353(12) 0.0436(13) -0.0121(10) -0.0014(11) -0.0068(10)
B1 0.0238(11) 0.0250(11) 0.0266(11) 0.0005(9) 0.0002(9) 0.0000(9)
C27 0.0363(12) 0.0636(16) 0.0250(10) 0.0071(10) -0.0015(9) -0.0010(11)
C9 0.0471(14) 0.0333(12) 0.0706(18) -0.0049(12) -0.0318(14) -0.0027(11)
C29 0.0374(13) 0.0446(14) 0.0434(13) 0.0044(11) 0.0081(11) 0.0050(11)
C10 0.0341(12) 0.0312(12) 0.0693(17) -0.0045(11) 0.0037(12) -0.0114(10)
C34 0.0425(13) 0.0285(11) 0.0601(15) -0.0089(11) -0.0009(12) -0.0018(10)
C32 0.0438(13) 0.0388(12) 0.0341(11) 0.0007(10) 0.0032(10) 0.0013(10)
C30 0.0378(13) 0.0617(17) 0.0505(14) -0.0065(13) 0.0020(11) -0.0007(12)

loop_
_atom_type_symbol
_atom_type_description
_atom_type_scat_dispersion_real
_atom_type_scat_dispersion_imag
_atom_type_scat_source
C C 0.0181 0.0091 'International Tables Vol C Tables 4.2.6.8 and 6.1.1.4'
H H 0.0000 0.0000 'International Tables Vol C Tables 4.2.6.8 and 6.1.1.4'
C C 0.0181 0.0091 'International Tables Vol C Tables 4.2.6.8 and 6.1.1.4'
O O 0.0492 0.0322 'International Tables Vol C Tables 4.2.6.8 and 6.1.1.4'
Ag Ag 0.1306 4.2820 'International Tables Vol C Tables 4.2.6.8 and 6.1.1.4'
B B 0.0090 0.0039 'International Tables Vol C Tables 4.2.6.8 and 6.1.1.4'
N N 0.0311 0.0180 'International Tables Vol C Tables 4.2.6.8 and 6.1.1.4'

loop_
_geom_angle_atom_site_label_1
_geom_angle_atom_site_label_2
_geom_angle_atom_site_label_3
_geom_angle
N1 Ag1 N3 130.87(8)
N1 Ag1 N2 109.50(9)
N3 Ag1 N2 108.28(8)
N1 Ag1 O4 101.80(7)
N3 Ag1 O4 97.64(6)
N2 Ag1 O4 104.83(7)
C1 O1 B1 104.64(14)
C15 O3 B1 106.56(15)
C2 O2 B1 105.29(15)
C16 O4 B1 106.31(15)
C16 O4 Ag1 128.16(11)
B1 O4 Ag1 119.79(11)
C33 N3 Ag1 164.0(2)
C4 C5 C6 123.84(18)
C4 C5 H5 118.1
C6 C5 H5 118.1
O4 C16 C17 127.50(18)
O4 C16 C15 110.35(16)
C17 C16 C15 122.14(18)
C16 C17 C18 118.11(18)
C16 C17 H17 120.9
C18 C17 H17 120.9
C1 C6 C5 115.14(17)
C1 C6 C11 121.48(17)
C5 C6 C11 123.27(17)
O1 C1 C6 128.06(17)
O1 C1 C2 110.09(16)
C6 C1 C2 121.80(17)
O2 C2 C3 127.16(18)
O2 C2 C1 110.38(16)
C3 C2 C1 122.34(17)
O3 C15 C20 127.77(18)
O3 C15 C16 110.40(17)
C20 C15 C16 121.83(18)
C31 N2 Ag1 177.5(2)
C19 C18 C17 118.63(17)
C19 C18 C21 121.83(18)
C17 C18 C21 119.48(17)
C5 C4 C3 118.94(18)
C5 C4 C7 122.01(18)
C3 C4 C7 118.93(18)
C2 C3 C4 117.90(18)
C2 C3 H3 121.1
C4 C3 H3 121.1
C29 N1 Ag1 164.1(2)
C18 C19 C20 123.90(19)
C18 C19 H19 118.0
C20 C19 H19 118.0
C20 C25 C26 112.21(18)
C20 C25 C28 108.67(18)
C26 C25 C28 108.54(19)
C20 C25 C27 109.65(18)
C26 C25 C27 108.25(19)
C28 C25 C27 109.48(19)
N3 C33 C34 178.9(3)
C11 C12 H12A 109.5
C11 C12 H12B 109.5
H12A C12 H12B 109.5
C11 C12 H12C 109.5
H12A C12 H12C 109.5
H12B C12 H12C 109.5
C22 C21 C18 113.09(17)
C22 C21 C23 107.61(19)
C18 C21 C23 110.76(18)
C22 C21 C24 108.10(18)
C18 C21 C24 108.11(17)
C23 C21 C24 109.08(19)
C7 C8 H8A 109.5
C7 C8 H8B 109.5
H8A C8 H8B 109.5
C7 C8 H8C 109.5
H8A C8 H8C 109.5
H8B C8 H8C 109.5
C8 C7 C10 109.48(19)
C8 C7 C9 107.4(2)
C10 C7 C9 108.8(2)
C8 C7 C4 109.03(17)
C10 C7 C4 110.09(19)
C9 C7 C4 111.96(18)
C15 C20 C19 115.37(18)
C15 C20 C25 121.05(18)
C19 C20 C25 123.59(18)
C21 C24 H24A 109.5
C21 C24 H24B 109.5
H24A C24 H24B 109.5
C21 C24 H24C 109.5
H24A C24 H24C 109.5
H24B C24 H24C 109.5
C14 C11 C6 112.45(16)
C14 C11 C12 108.50(18)
C6 C11 C12 109.53(17)
C14 C11 C13 107.82(17)
C6 C11 C13 108.64(16)
C12 C11 C13 109.87(18)
C11 C13 H13A 109.5
C11 C13 H13B 109.5
H13A C13 H13B 109.5
C11 C13 H13C 109.5
H13A C13 H13C 109.5
H13B C13 H13C 109.5
C25 C26 H26A 109.5
C25 C26 H26B 109.5
H26A C26 H26B 109.5
C25 C26 H26C 109.5
H26A C26 H26C 109.5
H26B C26 H26C 109.5
C21 C22 H22A 109.5
C21 C22 H22B 109.5
H22A C22 H22B 109.5
C21 C22 H22C 109.5
H22A C22 H22C 109.5
H22B C22 H22C 109.5
C25 C28 H28A 109.5
C25 C28 H28B 109.5
H28A C28 H28B 109.5
C25 C28 H28C 109.5
H28A C28 H28C 109.5
H28B C28 H28C 109.5
C11 C14 H14A 109.5
C11 C14 H14B 109.5
H14A C14 H14B 109.5
C11 C14 H14C 109.5
H14A C14 H14C 109.5
H14B C14 H14C 109.5
N2 C31 C32 178.5(3)
C21 C23 H23A 109.5
C21 C23 H23B 109.5
H23A C23 H23B 109.5
C21 C23 H23C 109.5
H23A C23 H23C 109.5
H23B C23 H23C 109.5
O2 B1 O4 114.57(17)
O2 B1 O1 105.41(16)
O4 B1 O1 111.43(16)
O2 B1 O3 111.36(17)
O4 B1 O3 104.04(15)
O1 B1 O3 110.14(16)
C25 C27 H27A 109.5
C25 C27 H27B 109.5
H27A C27 H27B 109.5
C25 C27 H27C 109.5
H27A C27 H27C 109.5
H27B C27 H27C 109.5
C7 C9 H9A 109.5
C7 C9 H9B 109.5
H9A C9 H9B 109.5
C7 C9 H9C 109.5
H9A C9 H9C 109.5
H9B C9 H9C 109.5
N1 C29 C30 179.1(3)
C7 C10 H10A 109.5
C7 C10 H10B 109.5
H10A C10 H10B 109.5
C7 C10 H10C 109.5
H10A C10 H10C 109.5
H10B C10 H10C 109.5
C33 C34 H34A 109.5
C33 C34 H34B 109.5
H34A C34 H34B 109.5
C33 C34 H34C 109.5
H34A C34 H34C 109.5
H34B C34 H34C 109.5
C31 C32 H32A 109.5
C31 C32 H32B 109.5
H32A C32 H32B 109.5
C31 C32 H32C 109.5
H32A C32 H32C 109.5
H32B C32 H32C 109.5
C29 C30 H30A 109.5
C29 C30 H30B 109.5
H30A C30 H30B 109.5
C29 C30 H30C 109.5
H30A C30 H30C 109.5
H30B C30 H30C 109.5

loop_
_geom_bond_atom_site_label_1
_geom_bond_atom_site_label_2
_geom_bond_distance
Ag1 N1 2.239(2)
Ag1 N3 2.250(2)
Ag1 N2 2.275(2)
Ag1 O4 2.4329(16)
O1 C1 1.368(2)
O1 B1 1.489(3)
O3 C15 1.362(2)
O3 B1 1.488(3)
O2 C2 1.370(2)
O2 B1 1.457(3)
O4 C16 1.372(2)
O4 B1 1.488(3)
N3 C33 1.132(3)
C5 C4 1.394(3)
C5 C6 1.410(3)
C5 H5 0.9300
C16 C17 1.373(3)
C16 C15 1.393(3)
C17 C18 1.410(3)
C17 H17 0.9300
C6 C1 1.389(3)
C6 C11 1.531(3)
C1 C2 1.397(3)
C2 C3 1.372(3)
C15 C20 1.384(3)
N2 C31 1.133(3)
C18 C19 1.392(3)
C18 C21 1.534(3)
C4 C3 1.408(3)
C4 C7 1.536(3)
C3 H3 0.9300
N1 C29 1.132(3)
C19 C20 1.409(3)
C19 H19 0.9300
C25 C20 1.528(3)
C25 C26 1.530(3)
C25 C28 1.536(3)
C25 C27 1.543(3)
C33 C34 1.457(3)
C12 C11 1.534(3)
C12 H12A 0.9600
C12 H12B 0.9600
C12 H12C 0.9600
C21 C22 1.527(3)
C21 C23 1.534(3)
C21 C24 1.534(3)
C8 C7 1.531(3)
C8 H8A 0.9600
C8 H8B 0.9600
C8 H8C 0.9600
C7 C10 1.529(3)
C7 C9 1.535(3)
C24 H24A 0.9600
C24 H24B 0.9600
C24 H24C 0.9600
C11 C14 1.528(3)
C11 C13 1.535(3)
C13 H13A 0.9600
C13 H13B 0.9600
C13 H13C 0.9600
C26 H26A 0.9600
C26 H26B 0.9600
C26 H26C 0.9600
C22 H22A 0.9600
C22 H22B 0.9600
C22 H22C 0.9600
C28 H28A 0.9600
C28 H28B 0.9600
C28 H28C 0.9600
C14 H14A 0.9600
C14 H14B 0.9600
C14 H14C 0.9600
C31 C32 1.452(3)
C23 H23A 0.9600
C23 H23B 0.9600
C23 H23C 0.9600
C27 H27A 0.9600
C27 H27B 0.9600
C27 H27C 0.9600
C9 H9A 0.9600
C9 H9B 0.9600
C9 H9C 0.9600
C29 C30 1.461(4)
C10 H10A 0.9600
C10 H10B 0.9600
C10 H10C 0.9600
C34 H34A 0.9600
C34 H34B 0.9600
C34 H34C 0.9600
C32 H32A 0.9600
C32 H32B 0.9600
C32 H32C 0.9600
C30 H30A 0.9600
C30 H30B 0.9600
C30 H30C 0.9600

loop_
_geom_torsion_atom_site_label_1
_geom_torsion_atom_site_label_2
_geom_torsion_atom_site_label_3
_geom_torsion_atom_site_label_4
_geom_torsion
B1 O4 C16 C17 170.64(19)
Ag1 O4 C16 C17 18.0(3)
B1 O4 C16 C15 -8.3(2)
Ag1 O4 C16 C15 -160.97(12)
O4 C16 C17 C18 -176.99(18)
C15 C16 C17 C18 1.9(3)
C4 C5 C6 C1 0.1(3)
C4 C5 C6 C11 176.42(19)
B1 O1 C1 C6 -164.8(2)
B1 O1 C1 C2 12.8(2)
C5 C6 C1 O1 176.09(18)
C11 C6 C1 O1 -0.3(3)
C5 C6 C1 C2 -1.3(3)
C11 C6 C1 C2 -177.63(18)
B1 O2 C2 C3 163.8(2)
B1 O2 C2 C1 -12.3(2)
O1 C1 C2 O2 -0.6(2)
C6 C1 C2 O2 177.22(17)
O1 C1 C2 C3 -176.88(18)
C6 C1 C2 C3 0.9(3)
B1 O3 C15 C20 -168.5(2)
B1 O3 C15 C16 10.7(2)
O4 C16 C15 O3 -1.5(2)
C17 C16 C15 O3 179.46(17)
O4 C16 C15 C20 177.74(17)
C17 C16 C15 C20 -1.3(3)
C16 C17 C18 C19 -1.0(3)
C16 C17 C18 C21 -178.41(17)
C6 C5 C4 C3 1.4(3)
C6 C5 C4 C7 -174.64(19)
O2 C2 C3 C4 -175.01(18)
C1 C2 C3 C4 0.7(3)
C5 C4 C3 C2 -1.7(3)
C7 C4 C3 C2 174.41(19)
C17 C18 C19 C20 -0.5(3)
C21 C18 C19 C20 176.90(18)
C19 C18 C21 C22 15.9(3)
C17 C18 C21 C22 -166.76(19)
C19 C18 C21 C23 136.8(2)
C17 C18 C21 C23 -45.9(3)
C19 C18 C21 C24 -103.8(2)
C17 C18 C21 C24 73.6(2)
C5 C4 C7 C8 118.6(2)
C3 C4 C7 C8 -57.5(3)
C5 C4 C7 C10 -121.3(2)
C3 C4 C7 C10 62.7(3)
C5 C4 C7 C9 -0.1(3)
C3 C4 C7 C9 -176.2(2)
O3 C15 C20 C19 178.94(18)
C16 C15 C20 C19 -0.2(3)
O3 C15 C20 C25 -1.2(3)
C16 C15 C20 C25 179.71(18)
C18 C19 C20 C15 1.0(3)
C18 C19 C20 C25 -178.85(19)
C26 C25 C20 C15 177.62(19)
C28 C25 C20 C15 -62.3(2)
C27 C25 C20 C15 57.3(3)
C26 C25 C20 C19 -2.5(3)
C28 C25 C20 C19 117.5(2)
C27 C25 C20 C19 -122.8(2)
C1 C6 C11 C14 179.17(18)
C5 C6 C11 C14 3.1(3)
C1 C6 C11 C12 -60.1(2)
C5 C6 C11 C12 123.8(2)
C1 C6 C11 C13 59.9(2)
C5 C6 C11 C13 -116.1(2)
C2 O2 B1 O4 142.34(16)
C2 O2 B1 O1 19.5(2)
C2 O2 B1 O3 -99.94(18)
C16 O4 B1 O2 135.88(17)
Ag1 O4 B1 O2 -68.72(19)
C16 O4 B1 O1 -104.57(18)
Ag1 O4 B1 O1 50.84(19)
C16 O4 B1 O3 14.07(19)
Ag1 O4 B1 O3 169.48(10)
C1 O1 B1 O2 -19.8(2)
C1 O1 B1 O4 -144.63(16)
C1 O1 B1 O3 100.45(18)
C15 O3 B1 O2 -138.93(16)
C15 O3 B1 O4 -15.01(19)
C15 O3 B1 O1 104.51(17)
